data_7700883
loop_
_publ_author_name
'Nasani, Rajendar'
'Sidharth, Thulaseedharan Nair Sailaja'
'Roy, Subhadip'
'Mondal, Arpan'
'Rawson, Jeremy M.'
'Konar, Sanjit'

_publ_section_title
;
 Probing through-space and through-bond magnetic exchange couplings in a
 new benzotriazinyl radical and its metal complexes.
;
_journal_issue 37
_journal_name_full 'Dalton transactions (Cambridge, England : 2003)'
_journal_page_first 14189
_journal_page_last 14200
_journal_paper_doi 10.1039/c9dt01918a
_journal_volume 48
_journal_year 2019
_chemical_formula_moiety 'Co, 2(C5 H F6 O2), C19 H12 F3 N4'
_chemical_formula_sum 'C29 H14 Co F15 N4 O4'
_chemical_formula_weight 826.37
_space_group_crystal_system monoclinic
_space_group_IT_number 14
_space_group_name_Hall '-P 2yn'
_space_group_name_H-M_alt 'P 1 21/n 1'
_symmetry_space_group_name_Hall '-P 2yn'
_symmetry_space_group_name_H-M 'P 1 21/n 1'
_atom_sites_solution_hydrogens geom
_audit_creation_date 2018-01-23
_audit_creation_method
;
Olex2 1.2-dev
(compiled 2017.12.08 svn.r3473 for OlexSys, GUI svn.r5356)
;
_audit_update_record
;
2018-12-02 deposited with the CCDC.    2019-08-15 downloaded from the CCDC.
;
_cell_angle_alpha 90
_cell_angle_beta 105.500(4)
_cell_angle_gamma 90
_cell_formula_units_Z 8
_cell_length_a 13.7407(11)
_cell_length_b 23.4881(18)
_cell_length_c 21.1641(17)
_cell_measurement_reflns_used 6685
_cell_measurement_temperature 140(2)
_cell_measurement_theta_max 18.694
_cell_measurement_theta_min 2.178
_cell_volume 6582.1(9)
_computing_cell_refinement 'SAINT v8.37A (Bruker, 2015)'
_computing_data_reduction 'SAINT v8.37A (Bruker, 2015)'
_computing_molecular_graphics 'Olex2 (Dolomanov et al., 2009)'
_computing_publication_material 'Olex2 (Dolomanov et al., 2009)'
_computing_structure_refinement 'ShelXL (Sheldrick, 2015)'
_computing_structure_solution 'ShelXT (Sheldrick, 2015)'
_diffrn_ambient_temperature 140.01
_diffrn_measured_fraction_theta_full 0.999
_diffrn_measured_fraction_theta_max 0.984
_diffrn_measurement_device_type 'Bruker APEX-II CCD'
_diffrn_measurement_method '\f and \w scans'
_diffrn_radiation_type MoK\a
_diffrn_radiation_wavelength 0.71073
_diffrn_reflns_av_R_equivalents 0.0694
_diffrn_reflns_av_unetI/netI 0.0923
_diffrn_reflns_Laue_measured_fraction_full 0.999
_diffrn_reflns_Laue_measured_fraction_max 0.984
_diffrn_reflns_limit_h_max 16
_diffrn_reflns_limit_h_min -16
_diffrn_reflns_limit_k_max 28
_diffrn_reflns_limit_k_min -26
_diffrn_reflns_limit_l_max 23
_diffrn_reflns_limit_l_min -26
_diffrn_reflns_number 51858
_diffrn_reflns_point_group_measured_fraction_full 0.999
_diffrn_reflns_point_group_measured_fraction_max 0.984
_diffrn_reflns_theta_full 25.242
_diffrn_reflns_theta_max 26.048
_diffrn_reflns_theta_min 1.594
_exptl_absorpt_coefficient_mu 0.648
_exptl_absorpt_correction_T_max 0.7453
_exptl_absorpt_correction_T_min 0.6515
_exptl_absorpt_correction_type multi-scan
_exptl_absorpt_process_details
'SADABS-2014/5 (Bruker,2014/5) was used for absorption correction. wR2(int) was 0.0911 before and 0.0600 after correction. The Ratio of minimum to maximum transmission is 0.8741. The \l/2 correction factor is 0.00150.'
_exptl_crystal_colour purple
_exptl_crystal_density_diffrn 1.668
_exptl_crystal_description needle
_exptl_crystal_F_000 3280
_exptl_crystal_size_max 0.30
_exptl_crystal_size_mid 0.02
_exptl_crystal_size_min 0.02
_refine_diff_density_max 0.768
_refine_diff_density_min -0.536
_refine_diff_density_rms 0.077
_refine_ls_extinction_method none
_refine_ls_goodness_of_fit_ref 1.045
_refine_ls_hydrogen_treatment constr
_refine_ls_matrix_type full
_refine_ls_number_parameters 1054
_refine_ls_number_reflns 12794
_refine_ls_number_restraints 195
_refine_ls_restrained_S_all 1.075
_refine_ls_R_factor_all 0.1783
_refine_ls_R_factor_gt 0.0829
_refine_ls_shift/su_max 0.001
_refine_ls_shift/su_mean 0.000
_refine_ls_structure_factor_coef Fsqd
_refine_ls_weighting_details 'w=1/[\s^2^(Fo^2^)+(0.1368P)^2^+1.8212P] where P=(Fo^2^+2Fc^2^)/3'
_refine_ls_weighting_scheme calc
_refine_ls_wR_factor_gt 0.2291
_refine_ls_wR_factor_ref 0.2789
_reflns_Friedel_coverage 0.000
_reflns_number_gt 5747
_reflns_number_total 12794
_reflns_threshold_expression 'I > 2\s(I)'
_cod_data_source_file c9dt01918a2.cif
_cod_data_source_block Cobalt_complex
_cod_depositor_comments 'Adding full bibliography for 7700880--7700883.cif.'
_cod_database_code 7700883
_shelx_shelxl_version_number 2017/1
_shelx_space_group_comment
;
The symmetry employed for this shelxl refinement is uniquely defined
by the following loop, which should always be used as a source of
symmetry information in preference to the above space-group names.
They are only intended as comments.
;
_olex2_refinement_description
;
1. Fixed Uiso
 At 1.2 times of:
  All C(H) groups
2. Rigid body (RIGU) restrains
 C1B, F1B', F2B', F3B', C02S
 with sigma for 1-2 distances of 0.001 and sigma for 1-3 distances of 0.001
 F1A, F2A, F3A, C4A
 with sigma for 1-2 distances of 0.001 and sigma for 1-3 distances of 0.001
 C1B, F1B, F2B, F3B, C4B
 with sigma for 1-2 distances of 0.001 and sigma for 1-3 distances of 0.001
 F4B, F5B, F6B, C3B, C5B
 with sigma for 1-2 distances of 0.001 and sigma for 1-3 distances of 0.001
 C1A, F1A', F2A', F3A', C02I
 with sigma for 1-2 distances of 0.001 and sigma for 1-3 distances of 0.001
 C29B, C32B, F20B, F21B, F22B, F1, F2, F3
 with sigma for 1-2 distances of 0.01 and sigma for 1-3 distances of 0.01
3. Others
 Fixed Sof: F1A(0.38) F2A(0.38) F3A(0.38) C4A(0.38) F1A'(0.62) F2A'(0.62)
 F3A'(0.62) C02I(0.62) F1B(0.62) F2B(0.62) F3B(0.62) C4B(0.62) F1B'(0.38)
 F2B'(0.38) F3B'(0.38) C02S(0.38) F20B(0.5) F21B(0.5) F22B(0.5) F1(0.5) F2(0.5)
 F3(0.5)
4.a Aromatic/amide H refined with riding coordinates:
 C2A(H2A), C2B(H2B), C8A(H8A), C8B(H8B), C20A(H20A), C21A(H21A), C22A(H22A),
 C23A(H23A), C27A(H27A), C28A(H28A), C30A(H30A), C34A(H34A), C35A(H35A),
 C36A(H36A), C37A(H37A), C38A(H38A), C20B(H20B), C21B(H21B), C22B(H22B),
 C23B(H23B), C27B(H27B), C28B(H28B), C30B(H30B), C34B(H34B), C35B(H35B),
 C36B(H36B), C37B(H37B), C38B(H38B)
;
_olex2_submission_special_instructions 'No special instructions were received'

loop_
_space_group_symop_operation_xyz
'x, y, z'
'-x+1/2, y+1/2, -z+1/2'
'-x, -y, -z'
'x-1/2, -y-1/2, z-1/2'

loop_
_atom_site_label
_atom_site_type_symbol
_atom_site_fract_x
_atom_site_fract_y
_atom_site_fract_z
_atom_site_U_iso_or_equiv
_atom_site_adp_type
_atom_site_occupancy
_atom_site_site_symmetry_order
_atom_site_calc_flag
_atom_site_refinement_flags_posn
_atom_site_refinement_flags_adp
_atom_site_refinement_flags_occupancy
_atom_site_disorder_assembly
_atom_site_disorder_group
Co01 Co 0.86023(6) 0.37255(3) 0.54877(4) 0.0542(3) Uani 1 1 d . . . . .
Co02 Co 0.38225(7) 0.62701(3) 0.05997(4) 0.0630(3) Uani 1 1 d . . . . .
F4A F 0.6804(7) 0.2107(3) 0.4584(4) 0.196(4) Uani 1 1 d . . . . .
F5A F 0.7670(5) 0.2212(3) 0.3979(4) 0.195(4) Uani 1 1 d . . . . .
F6A F 0.6162(4) 0.2436(2) 0.3680(3) 0.163(3) Uani 1 1 d . . . . .
O1A O 0.7576(3) 0.42277(17) 0.4833(2) 0.0676(12) Uani 1 1 d . . . . .
O2A O 0.8108(3) 0.30606(17) 0.4833(2) 0.0639(11) Uani 1 1 d . . . . .
C1A C 0.6761(5) 0.4035(3) 0.4470(4) 0.0767(19) Uani 1 1 d . U . . .
C2A C 0.6543(5) 0.3482(3) 0.4264(3) 0.0706(18) Uani 1 1 d . . . . .
H2A H 0.590556 0.340046 0.399201 0.085 Uiso 1 1 calc R . . . .
C3A C 0.7238(4) 0.3040(3) 0.4445(3) 0.0611(16) Uani 1 1 d . . . . .
C5A C 0.6935(6) 0.2466(4) 0.4154(5) 0.089(2) Uani 1 1 d . . . . .
F1A F 0.5884(18) 0.4813(11) 0.4753(12) 0.148(6) Uani 0.38 1 d . U P A 1
F2A F 0.6448(13) 0.4860(8) 0.3862(12) 0.144(6) Uani 0.38 1 d . U P A 1
F3A F 0.5105(12) 0.4332(9) 0.3916(15) 0.146(8) Uani 0.38 1 d . U P A 1
C4A C 0.6093(18) 0.4439(12) 0.4211(18) 0.079(5) Uani 0.38 1 d . U P A 1
F1A' F 0.6192(9) 0.4990(5) 0.4319(10) 0.148(4) Uani 0.62 1 d . U P A 2
F2A' F 0.5477(12) 0.4408(6) 0.3616(7) 0.153(4) Uani 0.62 1 d . U P A 2
F3A' F 0.5230(13) 0.4397(7) 0.4574(12) 0.180(5) Uani 0.62 1 d . U P A 2
C02I C 0.583(2) 0.4519(16) 0.429(2) 0.115(4) Uani 0.62 1 d . U P A 2
F4B F 0.4663(9) 0.7836(3) 0.2036(6) 0.274(4) Uani 1 1 d . U . . .
F5B F 0.5667(7) 0.7854(3) 0.1600(3) 0.201(3) Uani 1 1 d . U . . .
F6B F 0.5929(9) 0.7555(3) 0.2508(3) 0.276(5) Uani 1 1 d . U . . .
O1B O 0.4492(4) 0.57760(18) 0.1404(2) 0.0767(13) Uani 1 1 d . . . . .
O2B O 0.4684(3) 0.69422(18) 0.1102(2) 0.0689(12) Uani 1 1 d . . . . .
C1B C 0.4831(6) 0.5975(3) 0.1967(4) 0.0799(19) Uani 1 1 d . U . . .
C2B C 0.5092(5) 0.6526(3) 0.2160(3) 0.080(2) Uani 1 1 d . . . . .
H2B H 0.532359 0.660796 0.260498 0.096 Uiso 1 1 calc R . . . .
C3B C 0.5019(5) 0.6963(3) 0.1706(3) 0.0667(16) Uani 1 1 d . U . . .
C5B C 0.5419(10) 0.7516(4) 0.1959(4) 0.130(3) Uani 1 1 d . U . . .
F1B F 0.4141(14) 0.5383(9) 0.2592(11) 0.206(6) Uani 0.62 1 d . U P B 1
F2B F 0.5457(19) 0.5068(5) 0.2387(8) 0.168(6) Uani 0.62 1 d . U P B 1
F3B F 0.5603(13) 0.5724(6) 0.3097(5) 0.167(6) Uani 0.62 1 d . U P B 1
C4B C 0.5093(18) 0.5560(9) 0.2468(10) 0.098(4) Uani 0.62 1 d . U P B 1
F1B' F 0.4419(19) 0.5071(7) 0.2334(8) 0.116(5) Uani 0.38 1 d . U P B 2
F2B' F 0.5925(17) 0.5284(10) 0.2503(15) 0.135(7) Uani 0.38 1 d . U P B 2
F3B' F 0.4904(18) 0.5637(8) 0.3032(10) 0.111(5) Uani 0.38 1 d . U P B 2
C02S C 0.485(3) 0.545(2) 0.256(2) 0.094(4) Uani 0.38 1 d . U P B 2
F7A F 1.0379(8) 0.2573(3) 0.7319(4) 0.308(7) Uani 1 1 d . . . . .
F8A F 1.0352(5) 0.2174(3) 0.6489(5) 0.186(3) Uani 1 1 d . . . . .
F9A F 0.9429(5) 0.1891(3) 0.6995(3) 0.166(3) Uani 1 1 d . . . . .
F10A F 0.5833(6) 0.3436(3) 0.6384(6) 0.238(5) Uani 1 1 d . . . . .
F11A F 0.5645(5) 0.2878(4) 0.5643(4) 0.202(4) Uani 1 1 d . . . . .
F12A F 0.6115(5) 0.2592(3) 0.6581(4) 0.191(3) Uani 1 1 d . . . . .
O3A O 0.9399(3) 0.31615(19) 0.6182(2) 0.0657(12) Uani 1 1 d . . . . .
O4A O 0.7401(3) 0.3543(2) 0.5872(2) 0.0696(12) Uani 1 1 d . . . . .
C6A C 0.9780(8) 0.2367(4) 0.6849(5) 0.101(3) Uani 1 1 d . . . . .
C7A C 0.9024(6) 0.2779(3) 0.6447(3) 0.0697(19) Uani 1 1 d . . . . .
C8A C 0.8030(6) 0.2705(3) 0.6454(4) 0.079(2) Uani 1 1 d . . . . .
H8A H 0.785003 0.238204 0.665125 0.095 Uiso 1 1 calc R . . . .
C9A C 0.7299(5) 0.3100(3) 0.6175(4) 0.0703(19) Uani 1 1 d . . . . .
C10A C 0.6219(8) 0.3019(5) 0.6218(6) 0.115(3) Uani 1 1 d . . . . .
F7B F 0.1376(6) 0.7298(3) -0.1137(3) 0.183(3) Uani 1 1 d . . . . .
F8B F 0.2815(6) 0.7672(4) -0.0957(4) 0.207(4) Uani 1 1 d . . . . .
F9B F 0.1698(4) 0.8041(2) -0.0594(3) 0.147(2) Uani 1 1 d . . . . .
F10B F 0.0924(7) 0.6600(4) 0.1398(5) 0.227(5) Uani 1 1 d . . . . .
F11B F 0.2100(7) 0.7011(6) 0.2001(4) 0.281(7) Uani 1 1 d . . . . .
F12B F 0.1037(6) 0.7459(4) 0.1363(5) 0.213(4) Uani 1 1 d . . . . .
O3B O 0.3066(3) 0.6811(2) -0.0143(2) 0.0792(13) Uani 1 1 d . . . . .
O4B O 0.2738(4) 0.6475(2) 0.1063(2) 0.0828(14) Uani 1 1 d . . . . .
C6B C 0.2135(8) 0.7564(4) -0.0686(5) 0.109(3) Uani 1 1 d . . . . .
C7B C 0.2433(5) 0.7184(3) -0.0103(4) 0.080(2) Uani 1 1 d . . . . .
C8B C 0.2020(5) 0.7265(4) 0.0409(5) 0.090(2) Uani 1 1 d . . . . .
H8B H 0.161807 0.758505 0.040224 0.108 Uiso 1 1 calc R . . . .
C9B C 0.2166(6) 0.6900(4) 0.0936(5) 0.085(2) Uani 1 1 d . . . . .
C10B C 0.1538(10) 0.6997(6) 0.1409(8) 0.134(4) Uani 1 1 d . . . . .
F20A F 0.6613(5) 0.6323(3) 0.6885(4) 0.208(4) Uani 1 1 d . . . . .
F21A F 0.7114(8) 0.5943(3) 0.7755(5) 0.219(4) Uani 1 1 d . . . . .
F22A F 0.7935(5) 0.6564(3) 0.7482(4) 0.182(3) Uani 1 1 d . . . . .
N1A N 0.9915(4) 0.3856(2) 0.5186(3) 0.0600(14) Uani 1 1 d . . . . .
N2A N 0.9200(3) 0.4479(2) 0.6004(2) 0.0545(12) Uani 1 1 d . . . . .
N3A N 1.0728(4) 0.5022(2) 0.6256(3) 0.0610(13) Uani 1 1 d . . . . .
N4A N 1.0390(4) 0.5328(2) 0.6697(3) 0.0605(14) Uani 1 1 d . . . . .
C20A C 1.0230(5) 0.3527(3) 0.4756(3) 0.0708(18) Uani 1 1 d . . . . .
H20A H 0.982970 0.322545 0.454992 0.085 Uiso 1 1 calc R . . . .
C21A C 1.1152(6) 0.3634(3) 0.4618(4) 0.079(2) Uani 1 1 d . . . . .
H21A H 1.137274 0.339252 0.433693 0.095 Uiso 1 1 calc R . . . .
C22A C 1.1717(5) 0.4076(4) 0.4884(4) 0.083(2) Uani 1 1 d . . . . .
H22A H 1.231319 0.415613 0.477292 0.100 Uiso 1 1 calc R . . . .
C23A C 1.1409(5) 0.4415(3) 0.5327(4) 0.0722(19) Uani 1 1 d . . . . .
H23A H 1.179970 0.472192 0.552644 0.087 Uiso 1 1 calc R . . . .
C24A C 1.0505(4) 0.4289(3) 0.5469(3) 0.0567(16) Uani 1 1 d . . . . .
C25A C 1.0117(4) 0.4619(2) 0.5940(3) 0.0551(15) Uani 1 1 d . . . . .
C26A C 0.8788(4) 0.4866(2) 0.6350(3) 0.0535(15) Uani 1 1 d . . . . .
C27A C 0.7773(4) 0.4826(3) 0.6341(3) 0.0659(18) Uani 1 1 d . . . . .
H27A H 0.738490 0.452253 0.612899 0.079 Uiso 1 1 calc R . . . .
C28A C 0.7343(5) 0.5237(3) 0.6648(3) 0.0719(19) Uani 1 1 d . . . . .
H28A H 0.666553 0.520808 0.664163 0.086 Uiso 1 1 calc R . . . .
C29A C 0.7908(5) 0.5691(3) 0.6963(3) 0.0656(17) Uani 1 1 d . . . . .
C30A C 0.8915(5) 0.5730(3) 0.6985(3) 0.0649(17) Uani 1 1 d . . . . .
H30A H 0.929576 0.603540 0.719809 0.078 Uiso 1 1 calc R . . . .
C31A C 0.9364(4) 0.5317(2) 0.6693(3) 0.0560(16) Uani 1 1 d . . . . .
C32A C 0.7438(6) 0.6147(4) 0.7268(6) 0.094(3) Uani 1 1 d . . . . .
C33A C 1.1136(4) 0.5670(2) 0.7135(3) 0.0600(17) Uani 1 1 d . . . . .
C34A C 1.1128(5) 0.5740(3) 0.7783(3) 0.0643(17) Uani 1 1 d . . . . .
H34A H 1.061369 0.557907 0.793347 0.077 Uiso 1 1 calc R . . . .
C35A C 1.1881(5) 0.6049(3) 0.8207(4) 0.078(2) Uani 1 1 d . . . . .
H35A H 1.187960 0.609970 0.864235 0.094 Uiso 1 1 calc R . . . .
C36A C 1.2638(6) 0.6282(3) 0.7969(5) 0.089(2) Uani 1 1 d . . . . .
H36A H 1.314878 0.649032 0.825052 0.107 Uiso 1 1 calc R . . . .
C37A C 1.2656(6) 0.6214(3) 0.7338(5) 0.092(3) Uani 1 1 d . . . . .
H37A H 1.317768 0.637196 0.719224 0.110 Uiso 1 1 calc R . . . .
C38A C 1.1899(5) 0.5910(3) 0.6909(4) 0.076(2) Uani 1 1 d . . . . .
H38A H 1.190340 0.586704 0.647239 0.091 Uiso 1 1 calc R . . . .
N1B N 0.4795(4) 0.6098(2) 0.0011(2) 0.0570(13) Uani 1 1 d . . . . .
N2B N 0.3182(4) 0.5520(2) 0.0104(3) 0.0621(14) Uani 1 1 d . . . . .
N3B N 0.3236(4) 0.4983(2) -0.0844(3) 0.0632(14) Uani 1 1 d . . . . .
N4B N 0.2382(4) 0.4705(2) -0.0808(3) 0.0625(14) Uani 1 1 d . . . . .
C20B C 0.5609(5) 0.6399(3) -0.0017(3) 0.0697(19) Uani 1 1 d . . . . .
H20B H 0.580693 0.669923 0.027512 0.084 Uiso 1 1 calc R . . . .
C21B C 0.6169(6) 0.6290(3) -0.0452(4) 0.084(2) Uani 1 1 d . . . . .
H21B H 0.674580 0.650004 -0.044356 0.101 Uiso 1 1 calc R . . . .
C22B C 0.5853(5) 0.5866(3) -0.0895(4) 0.080(2) Uani 1 1 d . . . . .
H22B H 0.620795 0.578893 -0.120326 0.096 Uiso 1 1 calc R . . . .
C23B C 0.5008(5) 0.5549(3) -0.0893(3) 0.0681(18) Uani 1 1 d . . . . .
H23B H 0.479123 0.525629 -0.119344 0.082 Uiso 1 1 calc R . . . .
C24B C 0.4495(4) 0.5675(2) -0.0435(3) 0.0550(15) Uani 1 1 d . . . . .
C25B C 0.3584(4) 0.5368(3) -0.0379(3) 0.0595(16) Uani 1 1 d . . . . .
C26B C 0.2440(5) 0.5152(3) 0.0209(4) 0.0653(17) Uani 1 1 d . . . . .
C27B C 0.2120(5) 0.5196(3) 0.0774(4) 0.078(2) Uani 1 1 d . . . . .
H27B H 0.237517 0.548329 0.107515 0.094 Uiso 1 1 calc R . . . .
C28B C 0.1426(5) 0.4816(3) 0.0892(4) 0.085(2) Uani 1 1 d . . . . .
H28B H 0.121199 0.484768 0.127201 0.102 Uiso 1 1 calc R . . . .
C29B C 0.1045(5) 0.4384(3) 0.0443(4) 0.0742(19) Uani 1 1 d . U . . .
C30B C 0.1363(5) 0.4338(3) -0.0117(4) 0.074(2) Uani 1 1 d . . . . .
H30B H 0.111804 0.404223 -0.040779 0.089 Uiso 1 1 calc R . . . .
C31B C 0.2039(5) 0.4722(3) -0.0259(4) 0.0653(17) Uani 1 1 d . . . . .
C32B C 0.0313(7) 0.3963(4) 0.0579(5) 0.090(2) Uani 1 1 d . U . . .
C33B C 0.1918(5) 0.4383(3) -0.1393(3) 0.0696(19) Uani 1 1 d . . . . .
C34B C 0.0889(6) 0.4368(3) -0.1626(4) 0.088(2) Uani 1 1 d . . . . .
H34B H 0.048295 0.453626 -0.139099 0.106 Uiso 1 1 calc R . . . .
C35B C 0.0460(8) 0.4099(4) -0.2217(5) 0.112(3) Uani 1 1 d . . . . .
H35B H -0.023825 0.408671 -0.238382 0.134 Uiso 1 1 calc R . . . .
C36B C 0.1071(10) 0.3851(4) -0.2555(5) 0.122(4) Uani 1 1 d . . . . .
H36B H 0.078082 0.367640 -0.295614 0.147 Uiso 1 1 calc R . . . .
C37B C 0.2093(9) 0.3855(4) -0.2316(4) 0.110(3) Uani 1 1 d . . . . .
H37B H 0.249502 0.367474 -0.254579 0.132 Uiso 1 1 calc R . . . .
C38B C 0.2534(6) 0.4127(3) -0.1729(4) 0.085(2) Uani 1 1 d . . . . .
H38B H 0.323221 0.413701 -0.156378 0.102 Uiso 1 1 calc R . . . .
F20B F 0.0557(14) 0.3782(12) 0.1202(9) 0.125(6) Uani 0.5 1 d . U P C 1
F21B F -0.0559(14) 0.4181(12) 0.052(2) 0.156(11) Uani 0.5 1 d . U P C 1
F22B F 0.020(2) 0.3496(9) 0.0244(15) 0.142(7) Uani 0.5 1 d . U P C 1
F1 F 0.0782(14) 0.3510(8) 0.0789(18) 0.154(7) Uani 0.5 1 d . U P C 2
F2 F -0.014(3) 0.4150(12) 0.0998(18) 0.175(12) Uani 0.5 1 d . U P C 2
F3 F -0.0393(19) 0.3839(15) 0.0064(10) 0.159(9) Uani 0.5 1 d . U P C 2

loop_
_atom_site_aniso_label
_atom_site_aniso_U_11
_atom_site_aniso_U_22
_atom_site_aniso_U_33
_atom_site_aniso_U_23
_atom_site_aniso_U_13
_atom_site_aniso_U_12
Co01 0.0477(5) 0.0497(5) 0.0615(6) 0.0016(4) 0.0079(4) -0.0024(4)
Co02 0.0675(6) 0.0603(6) 0.0609(6) -0.0100(4) 0.0165(5) 0.0000(4)
F4A 0.322(11) 0.097(4) 0.154(6) 0.000(4) 0.041(6) -0.085(5)
F5A 0.143(5) 0.150(6) 0.266(9) -0.114(6) 0.009(6) 0.012(5)
F6A 0.145(5) 0.116(4) 0.168(5) -0.049(4) -0.062(4) 0.006(3)
O1A 0.062(3) 0.057(3) 0.075(3) 0.010(2) 0.003(2) 0.000(2)
O2A 0.050(2) 0.063(3) 0.070(3) -0.005(2) 0.000(2) 0.001(2)
C1A 0.063(4) 0.071(4) 0.089(5) 0.014(4) 0.007(4) 0.004(4)
C2A 0.059(4) 0.075(5) 0.070(5) 0.006(4) 0.003(3) -0.003(4)
C3A 0.052(4) 0.061(4) 0.064(4) 0.003(3) 0.004(3) -0.005(3)
C5A 0.070(5) 0.073(6) 0.105(7) -0.009(5) -0.011(5) 0.001(4)
F1A 0.137(15) 0.127(14) 0.164(13) -0.025(10) 0.011(9) 0.047(12)
F2A 0.095(9) 0.121(11) 0.211(16) 0.081(11) 0.028(11) 0.040(8)
F3A 0.035(7) 0.128(12) 0.23(2) -0.023(11) -0.039(9) 0.016(6)
C4A 0.034(8) 0.054(9) 0.123(11) 0.007(7) -0.024(7) 0.016(6)
F1A' 0.096(7) 0.097(5) 0.231(13) 0.038(7) 0.009(8) 0.035(5)
F2A' 0.121(9) 0.153(8) 0.158(7) 0.039(6) -0.012(6) 0.057(7)
F3A' 0.143(8) 0.166(10) 0.261(12) 0.083(10) 0.109(10) 0.071(7)
C02I 0.079(7) 0.105(6) 0.154(7) 0.038(7) 0.020(6) 0.031(5)
F4B 0.392(11) 0.091(5) 0.382(11) -0.091(6) 0.178(7) -0.011(5)
F5B 0.360(9) 0.121(4) 0.109(4) -0.014(3) 0.043(5) -0.130(5)
F6B 0.521(12) 0.119(5) 0.102(3) -0.009(3) -0.063(5) -0.130(6)
O1B 0.106(4) 0.055(3) 0.068(3) 0.001(2) 0.020(3) -0.002(2)
O2B 0.086(3) 0.064(3) 0.054(3) -0.002(2) 0.014(2) -0.006(2)
C1B 0.120(6) 0.067(4) 0.061(4) 0.002(3) 0.037(4) 0.008(4)
C2B 0.109(6) 0.062(5) 0.062(5) -0.007(4) 0.010(4) 0.004(4)
C3B 0.089(5) 0.056(3) 0.054(4) -0.005(3) 0.017(3) 0.000(3)
C5B 0.256(8) 0.065(4) 0.064(4) -0.019(3) 0.032(4) -0.039(4)
F1B 0.211(10) 0.207(15) 0.236(16) 0.096(12) 0.123(8) -0.010(8)
F2B 0.321(18) 0.096(7) 0.113(8) 0.032(6) 0.101(12) 0.076(9)
F3B 0.318(15) 0.104(7) 0.068(4) 0.029(4) 0.030(7) -0.006(10)
C4B 0.168(9) 0.066(6) 0.076(5) 0.013(4) 0.059(5) 0.007(6)
F1B' 0.170(11) 0.083(7) 0.101(9) 0.014(6) 0.047(9) -0.010(8)
F2B' 0.150(10) 0.109(14) 0.163(16) 0.068(11) 0.071(10) 0.040(8)
F3B' 0.195(16) 0.067(8) 0.078(6) 0.025(6) 0.047(8) 0.021(9)
C02S 0.133(10) 0.074(7) 0.080(7) 0.018(5) 0.037(7) 0.012(6)
F7A 0.393(13) 0.122(5) 0.227(8) -0.011(5) -0.235(9) 0.033(6)
F8A 0.122(5) 0.178(7) 0.257(9) 0.106(6) 0.047(5) 0.072(5)
F9A 0.208(6) 0.094(4) 0.189(6) 0.070(4) 0.040(5) 0.023(4)
F10A 0.200(7) 0.132(6) 0.470(15) -0.058(7) 0.242(9) -0.005(5)
F11A 0.096(4) 0.318(11) 0.196(8) -0.009(8) 0.047(5) -0.053(5)
F12A 0.165(6) 0.185(7) 0.259(9) 0.082(6) 0.122(6) -0.021(5)
O3A 0.060(2) 0.061(3) 0.067(3) 0.001(2) 0.001(2) -0.009(2)
O4A 0.069(3) 0.059(3) 0.084(3) -0.002(3) 0.027(2) -0.007(2)
C6A 0.107(7) 0.072(6) 0.103(7) 0.010(5) -0.007(6) 0.000(5)
C7A 0.093(5) 0.052(4) 0.061(4) -0.007(3) 0.016(4) -0.002(4)
C8A 0.105(6) 0.057(4) 0.080(5) 0.015(4) 0.035(5) -0.005(4)
C9A 0.082(5) 0.066(5) 0.075(5) -0.014(4) 0.043(4) -0.021(4)
C10A 0.127(9) 0.097(7) 0.135(9) 0.001(7) 0.060(8) -0.034(6)
F7B 0.202(7) 0.172(6) 0.120(5) -0.010(4) -0.053(5) 0.023(5)
F8B 0.215(7) 0.256(9) 0.183(7) 0.139(7) 0.113(6) 0.132(7)
F9B 0.145(4) 0.102(4) 0.177(6) 0.012(4) 0.013(4) 0.054(4)
F10B 0.268(9) 0.190(8) 0.310(11) -0.065(7) 0.229(9) -0.089(7)
F11B 0.187(8) 0.54(2) 0.128(6) -0.087(9) 0.070(6) 0.075(11)
F12B 0.211(8) 0.173(7) 0.318(11) -0.059(7) 0.184(8) 0.020(6)
O3B 0.079(3) 0.089(3) 0.067(3) -0.014(3) 0.015(2) 0.014(3)
O4B 0.092(4) 0.080(3) 0.087(4) -0.020(3) 0.043(3) -0.010(3)
C6B 0.122(8) 0.107(8) 0.078(6) -0.012(6) -0.010(6) 0.035(7)
C7B 0.066(4) 0.080(5) 0.087(6) -0.027(5) 0.009(4) 0.008(4)
C8B 0.067(5) 0.080(6) 0.118(7) -0.028(6) 0.016(5) 0.005(4)
C9B 0.070(5) 0.094(7) 0.096(6) -0.043(6) 0.034(5) -0.019(5)
C10B 0.127(9) 0.122(9) 0.186(13) -0.021(9) 0.099(10) -0.006(8)
F20A 0.150(5) 0.188(7) 0.232(8) -0.114(6) -0.044(6) 0.103(5)
F21A 0.323(11) 0.137(6) 0.286(10) 0.003(6) 0.236(10) 0.052(6)
F22A 0.134(5) 0.124(5) 0.302(9) -0.128(6) 0.082(5) -0.026(4)
N1A 0.059(3) 0.059(3) 0.057(3) -0.001(3) 0.008(3) -0.001(3)
N2A 0.044(3) 0.049(3) 0.070(3) 0.000(3) 0.014(2) -0.007(2)
N3A 0.059(3) 0.049(3) 0.075(4) -0.005(3) 0.018(3) -0.004(3)
N4A 0.053(3) 0.045(3) 0.081(4) -0.002(3) 0.015(3) -0.008(2)
C20A 0.063(4) 0.078(5) 0.072(5) -0.007(4) 0.018(4) -0.007(4)
C21A 0.095(6) 0.070(5) 0.081(5) 0.002(4) 0.039(5) 0.013(4)
C22A 0.070(5) 0.092(6) 0.101(6) 0.010(5) 0.047(5) -0.001(4)
C23A 0.063(4) 0.071(5) 0.085(5) -0.004(4) 0.024(4) -0.011(4)
C24A 0.051(3) 0.051(4) 0.069(4) 0.009(3) 0.018(3) -0.002(3)
C25A 0.055(4) 0.047(4) 0.061(4) 0.002(3) 0.012(3) -0.006(3)
C26A 0.049(3) 0.050(4) 0.059(4) 0.004(3) 0.011(3) -0.004(3)
C27A 0.053(4) 0.055(4) 0.089(5) -0.010(4) 0.019(3) -0.004(3)
C28A 0.053(4) 0.073(5) 0.092(5) -0.010(4) 0.023(4) 0.001(3)
C29A 0.063(4) 0.052(4) 0.080(5) -0.005(3) 0.017(3) 0.007(3)
C30A 0.066(4) 0.048(4) 0.077(5) -0.010(3) 0.013(3) -0.003(3)
C31A 0.050(3) 0.044(4) 0.071(4) 0.005(3) 0.012(3) -0.006(3)
C32A 0.078(6) 0.073(6) 0.141(8) -0.021(6) 0.047(6) 0.003(5)
C33A 0.052(4) 0.045(4) 0.079(5) -0.002(3) 0.010(3) -0.003(3)
C34A 0.063(4) 0.061(4) 0.066(5) -0.003(3) 0.013(3) -0.012(3)
C35A 0.071(5) 0.075(5) 0.082(5) 0.000(4) 0.009(4) -0.006(4)
C36A 0.068(5) 0.085(6) 0.102(7) -0.018(5) 0.001(5) -0.020(4)
C37A 0.068(5) 0.096(6) 0.112(7) -0.015(5) 0.026(5) -0.024(4)
C38A 0.064(4) 0.075(5) 0.088(5) -0.005(4) 0.018(4) -0.018(4)
N1B 0.052(3) 0.061(3) 0.057(3) -0.009(3) 0.012(2) -0.003(2)
N2B 0.060(3) 0.061(3) 0.067(4) -0.011(3) 0.020(3) -0.001(3)
N3B 0.064(3) 0.056(3) 0.064(3) -0.004(3) 0.009(3) -0.005(3)
N4B 0.065(3) 0.055(3) 0.065(4) -0.010(3) 0.012(3) -0.006(3)
C20B 0.056(4) 0.074(5) 0.075(5) -0.011(4) 0.010(4) -0.009(3)
C21B 0.075(5) 0.069(5) 0.117(7) -0.011(5) 0.043(5) -0.012(4)
C22B 0.064(4) 0.095(6) 0.087(6) 0.002(5) 0.033(4) 0.011(4)
C23B 0.075(4) 0.059(4) 0.073(5) -0.012(3) 0.025(4) 0.007(4)
C24B 0.051(3) 0.048(4) 0.062(4) 0.002(3) 0.009(3) 0.005(3)
C25B 0.059(4) 0.051(4) 0.064(4) -0.005(3) 0.009(3) 0.007(3)
C26B 0.058(4) 0.056(4) 0.084(5) -0.007(4) 0.023(4) -0.001(3)
C27B 0.070(4) 0.081(5) 0.093(6) -0.014(4) 0.038(4) -0.007(4)
C28B 0.086(5) 0.087(6) 0.089(6) 0.002(5) 0.034(4) -0.007(4)
C29B 0.066(4) 0.072(5) 0.084(5) -0.002(4) 0.020(4) -0.006(4)
C30B 0.062(4) 0.070(5) 0.083(5) -0.003(4) 0.005(4) 0.001(4)
C31B 0.057(4) 0.062(4) 0.080(5) -0.002(4) 0.023(4) 0.003(3)
C32B 0.087(6) 0.082(6) 0.108(7) 0.018(6) 0.036(6) -0.011(5)
C33B 0.077(5) 0.054(4) 0.065(4) 0.002(3) -0.002(4) -0.012(3)
C34B 0.079(5) 0.084(5) 0.086(6) 0.014(4) -0.003(4) -0.019(4)
C35B 0.103(7) 0.108(8) 0.099(8) 0.035(6) -0.016(6) -0.044(6)
C36B 0.156(11) 0.105(8) 0.078(7) 0.005(5) -0.017(7) -0.054(7)
C37B 0.145(9) 0.097(7) 0.083(6) -0.027(5) 0.020(6) -0.041(6)
C38B 0.091(5) 0.089(6) 0.069(5) -0.025(4) 0.012(4) -0.013(4)
F20B 0.124(12) 0.137(16) 0.105(10) 0.035(10) 0.017(9) -0.025(10)
F21B 0.082(9) 0.16(2) 0.24(3) 0.09(2) 0.070(16) 0.017(11)
F22B 0.163(19) 0.113(12) 0.165(19) -0.043(12) 0.072(14) -0.073(12)
F1 0.160(15) 0.077(10) 0.22(2) 0.035(12) 0.045(16) -0.015(9)
F2 0.22(3) 0.14(2) 0.22(3) -0.064(19) 0.18(2) -0.096(17)
F3 0.105(13) 0.22(3) 0.138(13) 0.002(15) 0.011(11) -0.098(14)

loop_
_atom_type_symbol
_atom_type_description
_atom_type_scat_dispersion_real
_atom_type_scat_dispersion_imag
_atom_type_scat_source
C C 0.0033 0.0016 'International Tables Vol C Tables 4.2.6.8 and 6.1.1.4'
H H 0.0000 0.0000 'International Tables Vol C Tables 4.2.6.8 and 6.1.1.4'
Co Co 0.3494 0.9721 'International Tables Vol C Tables 4.2.6.8 and 6.1.1.4'
F F 0.0171 0.0103 'International Tables Vol C Tables 4.2.6.8 and 6.1.1.4'
N N 0.0061 0.0033 'International Tables Vol C Tables 4.2.6.8 and 6.1.1.4'
O O 0.0106 0.0060 'International Tables Vol C Tables 4.2.6.8 and 6.1.1.4'

loop_
_geom_angle_atom_site_label_1
_geom_angle_atom_site_label_2
_geom_angle_atom_site_label_3
_geom_angle
O1A C1A C2A 127.9(6)
O1A C1A C4A 113.4(16)
O1A C1A C02I 113.4(18)
C2A C1A C02I 118.5(18)
C4A C1A C2A 118.3(16)
C1A C2A H2A 118.7
C1A C2A C3A 122.7(6)
C3A C2A H2A 118.7
O2A C3A C2A 127.8(6)
O2A C3A C5A 114.5(6)
C2A C3A C5A 117.6(6)
F4A C5A F5A 99.6(8)
F4A C5A C3A 111.9(8)
F5A C5A C3A 112.1(7)
F6A C5A F4A 106.2(8)
F6A C5A F5A 107.6(9)
F6A C5A C3A 117.6(7)
C1A C4A F1A 110(2)
C1A C4A F2A 115.0(19)
C1A C4A F3A 123(3)
F2A C4A F1A 98.7(19)
F3A C4A F1A 94.9(18)
F3A C4A F2A 110(2)
F1A' C02I C1A 109(2)
F1A' C02I F2A' 105(3)
F2A' C02I C1A 99(2)
F3A' C02I C1A 108(2)
F3A' C02I F1A' 121(4)
F3A' C02I F2A' 112(4)
O1B C1B C2B 129.6(7)
O1B C1B C4B 114.4(12)
O1B C1B C02S 111(2)
C2B C1B C4B 115.6(12)
C2B C1B C02S 120(2)
C1B C2B H2B 119.2
C1B C2B C3B 121.6(6)
C3B C2B H2B 119.2
O2B C3B C2B 128.4(6)
O2B C3B C5B 114.5(6)
C2B C3B C5B 117.0(7)
F4B C5B C3B 108.6(10)
F5B C5B F4B 93.8(10)
F5B C5B C3B 119.8(8)
F6B C5B F4B 96.4(10)
F6B C5B F5B 112.0(10)
F6B C5B C3B 119.5(9)
C1B C4B F1B 105.7(17)
F2B C4B C1B 123.2(17)
F2B C4B F1B 99.6(15)
F2B C4B F3B 105(2)
F3B C4B C1B 119.4(16)
F3B C4B F1B 98.9(13)
F1B' C02S C1B 111(3)
F1B' C02S F2B' 100(4)
F2B' C02S C1B 87.5(19)
F3B' C02S C1B 112(4)
F3B' C02S F1B' 128(4)
F3B' C02S F2B' 110(4)
F7A C6A F8A 103.5(11)
F7A C6A F9A 111.5(10)
F7A C6A C7A 115.0(8)
F8A C6A C7A 108.9(8)
F9A C6A F8A 99.3(8)
F9A C6A C7A 116.5(8)
O3A C7A C6A 114.4(7)
O3A C7A C8A 128.9(7)
C8A C7A C6A 116.6(8)
C7A C8A H8A 119.4
C9A C8A C7A 121.2(6)
C9A C8A H8A 119.4
O4A C9A C8A 127.8(6)
O4A C9A C10A 112.3(8)
C8A C9A C10A 119.9(8)
F10A C10A F11A 105.9(12)
F10A C10A F12A 109.2(10)
F10A C10A C9A 115.1(9)
F11A C10A C9A 109.4(9)
F12A C10A F11A 102.8(9)
F12A C10A C9A 113.4(10)
F7B C6B C7B 107.1(9)
F8B C6B F7B 107.4(9)
F8B C6B F9B 108.9(10)
F8B C6B C7B 115.5(8)
F9B C6B F7B 101.6(8)
F9B C6B C7B 115.1(9)
O3B C7B C6B 113.8(8)
O3B C7B C8B 126.6(8)
C8B C7B C6B 119.6(8)
C7B C8B H8B 118.2
C7B C8B C9B 123.5(8)
C9B C8B H8B 118.2
O4B C9B C8B 128.1(8)
O4B C9B C10B 114.5(10)
C8B C9B C10B 117.3(10)
F10B C10B F11B 105.3(13)
F10B C10B F12B 106.5(11)
F10B C10B C9B 112.3(11)
F11B C10B C9B 110.6(11)
F12B C10B F11B 102.9(12)
F12B C10B C9B 118.2(12)
C24A N1A C20A 118.2(6)
C25A N2A C26A 114.9(5)
C25A N3A N4A 116.2(5)
N3A N4A C31A 120.8(5)
N3A N4A C33A 115.3(5)
C31A N4A C33A 123.9(5)
N1A C20A H20A 119.7
N1A C20A C21A 120.6(7)
C21A C20A H20A 119.7
C20A C21A H21A 119.6
C22A C21A C20A 120.9(7)
C22A C21A H21A 119.6
C21A C22A H22A 120.4
C21A C22A C23A 119.2(7)
C23A C22A H22A 120.4
C22A C23A H23A 120.7
C22A C23A C24A 118.7(6)
C24A C23A H23A 120.7
N1A C24A C23A 122.3(6)
N1A C24A C25A 114.7(5)
C23A C24A C25A 122.9(6)
N2A C25A C24A 117.3(5)
N3A C25A N2A 127.6(6)
N3A C25A C24A 115.1(5)
N2A C26A C27A 120.0(5)
N2A C26A C31A 121.1(5)
C27A C26A C31A 118.9(6)
C26A C27A H27A 120.0
C28A C27A C26A 119.9(6)
C28A C27A H27A 120.0
C27A C28A H28A 119.6
C27A C28A C29A 120.7(6)
C29A C28A H28A 119.6
C28A C29A C32A 120.9(6)
C30A C29A C28A 119.9(6)
C30A C29A C32A 119.2(6)
C29A C30A H30A 119.9
C29A C30A C31A 120.3(6)
C31A C30A H30A 119.9
C26A C31A N4A 116.4(6)
C30A C31A N4A 123.4(5)
C30A C31A C26A 120.2(5)
F20A C32A F21A 100.7(8)
F20A C32A C29A 112.1(9)
F21A C32A C29A 110.8(8)
F22A C32A F20A 107.1(9)
F22A C32A F21A 106.0(10)
F22A C32A C29A 118.6(7)
C34A C33A N4A 121.0(6)
C38A C33A N4A 118.8(6)
C38A C33A C34A 120.1(6)
C33A C34A H34A 119.9
C35A C34A C33A 120.2(6)
C35A C34A H34A 119.9
C34A C35A H35A 120.8
C34A C35A C36A 118.5(7)
C36A C35A H35A 120.8
C35A C36A H36A 119.1
C37A C36A C35A 121.8(7)
C37A C36A H36A 119.1
C36A C37A H37A 120.0
C36A C37A C38A 120.1(8)
C38A C37A H37A 120.0
C33A C38A H38A 120.4
C37A C38A C33A 119.3(7)
C37A C38A H38A 120.4
C20B N1B C24B 117.3(6)
C25B N2B C26B 115.2(5)
C25B N3B N4B 115.3(5)
N3B N4B C31B 122.2(5)
N3B N4B C33B 113.0(5)
C31B N4B C33B 124.7(6)
N1B C20B H20B 118.1
N1B C20B C21B 123.8(6)
C21B C20B H20B 118.1
C20B C21B H21B 121.1
C22B C21B C20B 117.9(7)
C22B C21B H21B 121.1
C21B C22B H22B 119.8
C21B C22B C23B 120.4(7)
C23B C22B H22B 119.8
C22B C23B H23B 120.7
C24B C23B C22B 118.5(6)
C24B C23B H23B 120.7
N1B C24B C23B 122.0(6)
N1B C24B C25B 114.1(6)
C23B C24B C25B 123.8(6)
N2B C25B C24B 117.7(5)
N3B C25B N2B 127.6(6)
N3B C25B C24B 114.7(6)
N2B C26B C31B 119.5(6)
C27B C26B N2B 120.3(6)
C27B C26B C31B 120.2(6)
C26B C27B H27B 119.9
C28B C27B C26B 120.3(7)
C28B C27B H27B 119.9
C27B C28B H28B 120.0
C27B C28B C29B 120.0(7)
C29B C28B H28B 120.0
C28B C29B C32B 120.0(8)
C30B C29B C28B 119.9(7)
C30B C29B C32B 120.1(8)
C29B C30B H30B 119.2
C29B C30B C31B 121.6(7)
C31B C30B H30B 119.2
N4B C31B C26B 117.2(6)
N4B C31B C30B 124.8(7)
C30B C31B C26B 118.0(7)
F20B C32B C29B 113.4(10)
F21B C32B C29B 112.3(13)
F21B C32B F20B 101.6(16)
F21B C32B F22B 108.6(18)
F22B C32B C29B 116.1(11)
F22B C32B F20B 103.5(15)
F1 C32B C29B 108.7(11)
F1 C32B F2 109.9(19)
F1 C32B F3 107.8(18)
F2 C32B C29B 112.4(12)
F3 C32B C29B 112.4(12)
F3 C32B F2 105.5(17)
C34B C33B N4B 120.0(7)
C34B C33B C38B 121.3(7)
C38B C33B N4B 118.6(6)
C33B C34B H34B 120.4
C33B C34B C35B 119.2(9)
C35B C34B H34B 120.4
C34B C35B H35B 120.2
C36B C35B C34B 119.6(9)
C36B C35B H35B 120.2
C35B C36B H36B 119.4
C37B C36B C35B 121.2(9)
C37B C36B H36B 119.4
C36B C37B H37B 120.1
C36B C37B C38B 119.9(10)
C38B C37B H37B 120.1
C33B C38B C37B 118.8(8)
C33B C38B H38B 120.6
C37B C38B H38B 120.6

loop_
_geom_bond_atom_site_label_1
_geom_bond_atom_site_label_2
_geom_bond_distance
F4A C5A 1.288(10)
F5A C5A 1.307(10)
F6A C5A 1.253(8)
O1A C1A 1.260(7)
O2A C3A 1.257(6)
C1A C2A 1.378(9)
C1A C4A 1.33(2)
C1A C02I 1.68(2)
C2A H2A 0.9300
C2A C3A 1.394(8)
C3A C5A 1.495(10)
F1A C4A 1.53(4)
F2A C4A 1.40(3)
F3A C4A 1.36(4)
F1A' C02I 1.21(4)
F2A' C02I 1.39(5)
F3A' C02I 1.19(3)
F4B C5B 1.328(14)
F5B C5B 1.208(10)
F6B C5B 1.190(10)
O1B C1B 1.248(8)
O2B C3B 1.238(7)
C1B C2B 1.375(10)
C1B C4B 1.414(19)
C1B C02S 1.75(3)
C2B H2B 0.9300
C2B C3B 1.393(9)
C3B C5B 1.456(10)
F1B C4B 1.46(2)
F2B C4B 1.29(3)
F3B C4B 1.38(2)
F1B' C02S 1.11(5)
F2B' C02S 1.56(5)
F3B' C02S 1.08(5)
F7A C6A 1.209(9)
F8A C6A 1.312(12)
F9A C6A 1.287(10)
F10A C10A 1.211(11)
F11A C10A 1.304(12)
F12A C10A 1.294(11)
O3A C7A 1.242(8)
O4A C9A 1.248(8)
C6A C7A 1.507(10)
C7A C8A 1.381(10)
C8A H8A 0.9300
C8A C9A 1.380(9)
C9A C10A 1.524(11)
F7B C6B 1.362(10)
F8B C6B 1.246(12)
F9B C6B 1.310(10)
F10B C10B 1.252(12)
F11B C10B 1.284(14)
F12B C10B 1.277(13)
O3B C7B 1.252(8)
O4B C9B 1.254(10)
C6B C7B 1.490(12)
C7B C8B 1.364(11)
C8B H8B 0.9300
C8B C9B 1.378(11)
C9B C10B 1.503(13)
F20A C32A 1.273(10)
F21A C32A 1.317(11)
F22A C32A 1.212(9)
N1A C20A 1.350(8)
N1A C24A 1.340(7)
N2A C25A 1.343(7)
N2A C26A 1.380(7)
N3A N4A 1.355(7)
N3A C25A 1.322(7)
N4A C31A 1.407(7)
N4A C33A 1.430(7)
C20A H20A 0.9300
C20A C21A 1.396(9)
C21A H21A 0.9300
C21A C22A 1.328(10)
C22A H22A 0.9300
C22A C23A 1.381(9)
C23A H23A 0.9300
C23A C24A 1.385(8)
C24A C25A 1.470(8)
C26A C27A 1.393(8)
C26A C31A 1.404(8)
C27A H27A 0.9300
C27A C28A 1.381(8)
C28A H28A 0.9300
C28A C29A 1.382(9)
C29A C30A 1.375(8)
C29A C32A 1.485(10)
C30A H30A 0.9300
C30A C31A 1.382(8)
C33A C34A 1.385(9)
C33A C38A 1.384(9)
C34A H34A 0.9300
C34A C35A 1.380(9)
C35A H35A 0.9300
C35A C36A 1.384(10)
C36A H36A 0.9300
C36A C37A 1.351(11)
C37A H37A 0.9300
C37A C38A 1.382(9)
C38A H38A 0.9300
N1B C20B 1.338(8)
N1B C24B 1.356(7)
N2B C25B 1.334(8)
N2B C26B 1.398(8)
N3B N4B 1.362(7)
N3B C25B 1.328(7)
N4B C31B 1.365(8)
N4B C33B 1.446(8)
C20B H20B 0.9300
C20B C21B 1.372(10)
C21B H21B 0.9300
C21B C22B 1.357(10)
C22B H22B 0.9300
C22B C23B 1.381(9)
C23B H23B 0.9300
C23B C24B 1.374(8)
C24B C25B 1.477(8)
C26B C27B 1.384(9)
C26B C31B 1.419(9)
C27B H27B 0.9300
C27B C28B 1.377(9)
C28B H28B 0.9300
C28B C29B 1.394(10)
C29B C30B 1.371(9)
C29B C32B 1.493(10)
C30B H30B 0.9300
C30B C31B 1.385(9)
C32B F20B 1.339(17)
C32B F21B 1.28(2)
C32B F22B 1.293(19)
C32B F1 1.261(17)
C32B F2 1.29(2)
C32B F3 1.286(19)
C33B C34B 1.367(9)
C33B C38B 1.380(9)
C34B H34B 0.9300
C34B C35B 1.385(12)
C35B H35B 0.9300
C35B C36B 1.370(13)
C36B H36B 0.9300
C36B C37B 1.360(13)
C37B H37B 0.9300
C37B C38B 1.385(10)
C38B H38B 0.9300
